data_1568547
loop_
_publ_author_name
'K\"onig, Nils'
'God\'inez-Loyola, Yokari'
'Yang, Fangshun'
'Laube, Christian'
'Laue, Michael'
'L\"onnecke, Peter'
'Strassert, Cristian A.'
'Hey-Hawkins, Evamarie'

_publ_section_title
;
 Facile modification of phosphole-based aggregation-induced emission
 luminogens with sulfonyl isocyanates
;
_journal_issue 9
_journal_name_full 'Chemical Science'
_journal_page_first 2267
_journal_page_last 2274
_journal_paper_doi 10.1039/D3SC00308F
_journal_volume 14
_journal_year 2023
_chemical_formula_moiety 'C18 H13 Cl N O2 P S'
_chemical_formula_sum 'C18 H13 Cl N O2 P S'
_chemical_formula_weight 373.77
_space_group_crystal_system monoclinic
_space_group_IT_number 14
_space_group_name_Hall '-P 2yn'
_space_group_name_H-M_alt 'P 1 21/n 1'
_atom_sites_solution_hydrogens difmap
_atom_sites_solution_primary dual
_atom_sites_solution_secondary difmap
_audit_creation_method SHELXL-2018/3
_audit_update_record
;
2022-11-11 deposited with the CCDC.	2023-01-24 downloaded from the CCDC.
;
_cell_angle_alpha 90
_cell_angle_beta 91.7840(10)
_cell_angle_gamma 90
_cell_formula_units_Z 8
_cell_length_a 9.21830(10)
_cell_length_b 34.7939(4)
_cell_length_c 10.25640(10)
_cell_measurement_reflns_used 17210
_cell_measurement_temperature 130(2)
_cell_measurement_theta_max 31.1910
_cell_measurement_theta_min 2.1030
_cell_volume 3288.05(6)
_computing_cell_refinement 'CrysAlisPro 1.171.40.74a (Rigaku OD, 2020)'
_computing_data_collection 'CrysAlisPro 1.171.40.74a (Rigaku OD, 2020)'
_computing_data_reduction 'CrysAlisPro 1.171.40.74a (Rigaku OD, 2020)'
_computing_molecular_graphics
;
 ORTEP3 for Windows
 L. J. Farrugia, J. Appl. Crystallogr. 1997, 30, 565.
 or
 DIAMOND Version 4.5.3
 K. Brandenburg, Crystal Impact GbR, Bonn, Germany
;
_computing_publication_material
;
 WINGX
 L.J. Farrugia,
 J. Appl. Cryst., 2012, 45, 849-854.
;
_computing_structure_refinement 'SHELXL-2018/3 (Sheldrick, 2018)'
_computing_structure_solution SHELXT-2018-2
_diffrn_ambient_temperature 130(2)
_diffrn_detector_area_resol_mean 16.3560
_diffrn_measured_fraction_theta_full 1.000
_diffrn_measured_fraction_theta_max 0.963
_diffrn_measurement_device_type 'Xcalibur, Sapphire3, Gemini'
_diffrn_measurement_method '\w scans'
_diffrn_radiation_type MoK\a
_diffrn_radiation_wavelength 0.71073
_diffrn_reflns_av_R_equivalents 0.0362
_diffrn_reflns_av_unetI/netI 0.0290
_diffrn_reflns_Laue_measured_fraction_full 1.000
_diffrn_reflns_Laue_measured_fraction_max 0.963
_diffrn_reflns_limit_h_max 13
_diffrn_reflns_limit_h_min -13
_diffrn_reflns_limit_k_max 50
_diffrn_reflns_limit_k_min -50
_diffrn_reflns_limit_l_max 15
_diffrn_reflns_limit_l_min -14
_diffrn_reflns_number 47252
_diffrn_reflns_point_group_measured_fraction_full 1.000
_diffrn_reflns_point_group_measured_fraction_max 0.963
_diffrn_reflns_theta_full 30.510
_diffrn_reflns_theta_max 31.466
_diffrn_reflns_theta_min 2.071
_diffrn_source 'fine-focus sealed X-ray tube'
_exptl_absorpt_coefficient_mu 0.467
_exptl_absorpt_correction_T_max 1.00000
_exptl_absorpt_correction_T_min 0.87946
_exptl_absorpt_correction_type multi-scan
_exptl_absorpt_process_details
;
CrysAlisPro 1.171.40.74a (Rigaku Oxford Diffraction, 2020)
Empirical absorption correction using spherical harmonics,
 implemented in SCALE3 ABSPACK scaling algorithm.
;
_exptl_crystal_colour 'clear colourless'
_exptl_crystal_density_diffrn 1.510
_exptl_crystal_description prism
_exptl_crystal_F_000 1536
_exptl_crystal_size_max 0.40
_exptl_crystal_size_mid 0.35
_exptl_crystal_size_min 0.30
_refine_diff_density_max 0.601
_refine_diff_density_min -0.410
_refine_diff_density_rms 0.074
_refine_ls_extinction_method none
_refine_ls_goodness_of_fit_ref 1.050
_refine_ls_hydrogen_treatment refall
_refine_ls_matrix_type full
_refine_ls_number_parameters 537
_refine_ls_number_reflns 10511
_refine_ls_number_restraints 0
_refine_ls_restrained_S_all 1.050
_refine_ls_R_factor_all 0.0489
_refine_ls_R_factor_gt 0.0408
_refine_ls_shift/su_max 0.002
_refine_ls_shift/su_mean 0.000
_refine_ls_structure_factor_coef Fsqd
_refine_ls_weighting_details 'w=1/[\s^2^(Fo^2^)+(0.0595P)^2^+1.3059P] where P=(Fo^2^+2Fc^2^)/3'
_refine_ls_weighting_scheme calc
_refine_ls_wR_factor_gt 0.1036
_refine_ls_wR_factor_ref 0.1092
_reflns_Friedel_coverage 0.000
_reflns_number_gt 9072
_reflns_number_total 10511
_reflns_threshold_expression 'I > 2\s(I)'
_cod_data_source_file d3sc00308f2.cif
_cod_data_source_block comp_6a_x3269fin
_cod_original_sg_symbol_H-M 'P 21/n'
_cod_database_code 1568547
_shelx_shelxl_version_number 2018/3
_shelx_space_group_comment
;
The symmetry employed for this shelxl refinement is uniquely defined
by the following loop, which should always be used as a source of
symmetry information in preference to the above space-group names.
They are only intended as comments.
;

loop_
_space_group_symop_operation_xyz
'x, y, z'
'-x+1/2, y+1/2, -z+1/2'
'-x, -y, -z'
'x-1/2, -y-1/2, z-1/2'

loop_
_atom_site_label
_atom_site_type_symbol
_atom_site_fract_x
_atom_site_fract_y
_atom_site_fract_z
_atom_site_U_iso_or_equiv
_atom_site_adp_type
_atom_site_occupancy
_atom_site_site_symmetry_order
_atom_site_calc_flag
_atom_site_refinement_flags_posn
_atom_site_refinement_flags_adp
_atom_site_refinement_flags_occupancy
_atom_site_disorder_assembly
_atom_site_disorder_group
Cl1 Cl 0.87222(5) 0.55348(2) 0.73478(4) 0.03191(10) Uani 1 1 d . . . . .
Cl2 Cl 0.14226(4) 0.73483(2) 0.73674(4) 0.02366(8) Uani 1 1 d . . . . .
S1 S 0.66341(4) 0.56014(2) 0.65582(3) 0.01865(8) Uani 1 1 d . . . . .
S2 S 0.31479(4) 0.69687(2) 0.71450(3) 0.01884(8) Uani 1 1 d . . . . .
P1 P 0.76535(4) 0.58582(2) 0.41409(3) 0.01645(8) Uani 1 1 d . . . . .
P2 P 0.18280(4) 0.64568(2) 0.88748(4) 0.01682(8) Uani 1 1 d . . . . .
O1 O 0.58734(14) 0.52740(3) 0.70200(11) 0.0280(2) Uani 1 1 d . . . . .
O2 O 0.62061(14) 0.59718(3) 0.70014(11) 0.0270(2) Uani 1 1 d . . . . .
O3 O 0.34062(13) 0.69790(3) 0.57811(11) 0.0262(2) Uani 1 1 d . . . . .
O4 O 0.42485(12) 0.71211(3) 0.80090(12) 0.0272(2) Uani 1 1 d . . . . .
N1 N 0.68235(14) 0.55654(4) 0.50666(12) 0.0205(2) Uani 1 1 d . . . . .
N2 N 0.25454(14) 0.65696(4) 0.75186(12) 0.0204(2) Uani 1 1 d . . . . .
C1 C 0.77441(16) 0.63588(4) 0.45343(13) 0.0181(2) Uani 1 1 d . . . . .
C2 C 0.66229(16) 0.66121(4) 0.47998(14) 0.0206(3) Uani 1 1 d . . . . .
C3 C 0.69646(18) 0.69951(4) 0.50538(15) 0.0232(3) Uani 1 1 d . . . . .
C4 C 0.83996(18) 0.71197(4) 0.50365(15) 0.0239(3) Uani 1 1 d . . . . .
C5 C 0.95253(17) 0.68650(4) 0.47895(15) 0.0220(3) Uani 1 1 d . . . . .
C6 C 0.92013(16) 0.64805(4) 0.45445(13) 0.0183(2) Uani 1 1 d . . . . .
C7 C 1.02459(16) 0.61674(4) 0.43026(14) 0.0195(3) Uani 1 1 d . . . . .
C8 C 1.17542(17) 0.61959(5) 0.43013(17) 0.0261(3) Uani 1 1 d . . . . .
C9 C 1.25613(18) 0.58657(5) 0.4092(2) 0.0320(4) Uani 1 1 d . . . . .
C10 C 1.19039(19) 0.55103(5) 0.38765(19) 0.0315(4) Uani 1 1 d . . . . .
C11 C 1.03980(18) 0.54799(5) 0.38703(16) 0.0251(3) Uani 1 1 d . . . . .
C12 C 0.95828(16) 0.58079(4) 0.40864(14) 0.0187(2) Uani 1 1 d . . . . .
C13 C 0.68405(15) 0.57793(4) 0.25588(13) 0.0174(2) Uani 1 1 d . . . . .
C14 C 0.73689(18) 0.59751(4) 0.14791(14) 0.0227(3) Uani 1 1 d . . . . .
C15 C 0.67517(19) 0.59035(5) 0.02523(15) 0.0254(3) Uani 1 1 d . . . . .
C16 C 0.56163(18) 0.56433(5) 0.01009(15) 0.0241(3) Uani 1 1 d . . . . .
C17 C 0.51014(17) 0.54494(5) 0.11710(15) 0.0224(3) Uani 1 1 d . . . . .
C18 C 0.57075(15) 0.55169(4) 0.24055(14) 0.0189(3) Uani 1 1 d . . . . .
C19 C 0.25338(16) 0.66681(4) 1.03501(14) 0.0197(3) Uani 1 1 d . . . . .
C20 C 0.39412(17) 0.66501(5) 1.08770(16) 0.0245(3) Uani 1 1 d . . . . .
C21 C 0.42614(19) 0.68537(5) 1.20195(16) 0.0278(3) Uani 1 1 d . . . . .
C22 C 0.3202(2) 0.70734(5) 1.25927(15) 0.0289(3) Uani 1 1 d . . . . .
C23 C 0.17909(19) 0.70925(5) 1.20665(15) 0.0255(3) Uani 1 1 d . . . . .
C24 C 0.14460(16) 0.68840(4) 1.09409(14) 0.0197(3) Uani 1 1 d . . . . .
C25 C 0.00245(16) 0.68653(4) 1.02332(14) 0.0196(3) Uani 1 1 d . . . . .
C26 C -0.12542(18) 0.70456(5) 1.05639(16) 0.0251(3) Uani 1 1 d . . . . .
C27 C -0.24769(18) 0.70096(5) 0.97382(18) 0.0276(3) Uani 1 1 d . . . . .
C28 C -0.24444(17) 0.67932(5) 0.86025(17) 0.0254(3) Uani 1 1 d . . . . .
C29 C -0.11740(16) 0.66038(4) 0.82726(15) 0.0214(3) Uani 1 1 d . . . . .
C30 C 0.00441(15) 0.66426(4) 0.90899(14) 0.0183(2) Uani 1 1 d . . . . .
C31 C 0.18685(15) 0.59452(4) 0.89334(14) 0.0191(3) Uani 1 1 d . . . . .
C32 C 0.13999(17) 0.57597(5) 1.00549(16) 0.0235(3) Uani 1 1 d . . . . .
C33 C 0.13966(18) 0.53608(5) 1.00985(17) 0.0265(3) Uani 1 1 d . . . . .
C34 C 0.18619(17) 0.51499(5) 0.90388(18) 0.0276(3) Uani 1 1 d . . . . .
C35 C 0.23312(18) 0.53348(5) 0.79352(18) 0.0271(3) Uani 1 1 d . . . . .
C36 C 0.23385(17) 0.57347(4) 0.78714(16) 0.0230(3) Uani 1 1 d . . . . .
H2 H 0.564(2) 0.6519(5) 0.4809(17) 0.017(4) Uiso 1 1 d . . . . .
H3 H 0.615(2) 0.7172(6) 0.5225(19) 0.025(5) Uiso 1 1 d . . . . .
H4 H 0.862(2) 0.7383(6) 0.522(2) 0.031(5) Uiso 1 1 d . . . . .
H5 H 1.054(2) 0.6959(6) 0.4775(19) 0.022(5) Uiso 1 1 d . . . . .
H8 H 1.222(3) 0.6435(7) 0.447(2) 0.043(6) Uiso 1 1 d . . . . .
H9 H 1.355(3) 0.5890(7) 0.409(2) 0.040(6) Uiso 1 1 d . . . . .
H10 H 1.248(2) 0.5289(6) 0.374(2) 0.028(5) Uiso 1 1 d . . . . .
H11 H 0.996(2) 0.5246(7) 0.374(2) 0.033(6) Uiso 1 1 d . . . . .
H14 H 0.819(2) 0.6163(6) 0.160(2) 0.027(5) Uiso 1 1 d . . . . .
H15 H 0.717(2) 0.6025(6) -0.051(2) 0.034(6) Uiso 1 1 d . . . . .
H16 H 0.522(3) 0.5595(7) -0.073(2) 0.038(6) Uiso 1 1 d . . . . .
H17 H 0.436(2) 0.5280(6) 0.111(2) 0.027(5) Uiso 1 1 d . . . . .
H18 H 0.536(2) 0.5369(6) 0.315(2) 0.030(5) Uiso 1 1 d . . . . .
H20 H 0.464(2) 0.6502(6) 1.042(2) 0.028(5) Uiso 1 1 d . . . . .
H21 H 0.523(2) 0.6848(6) 1.236(2) 0.029(5) Uiso 1 1 d . . . . .
H22 H 0.340(2) 0.7209(6) 1.337(2) 0.032(6) Uiso 1 1 d . . . . .
H23 H 0.111(3) 0.7242(7) 1.248(2) 0.037(6) Uiso 1 1 d . . . . .
H26 H -0.128(2) 0.7190(7) 1.135(2) 0.034(6) Uiso 1 1 d . . . . .
H27 H -0.334(3) 0.7136(7) 0.996(2) 0.042(6) Uiso 1 1 d . . . . .
H28 H -0.329(2) 0.6763(6) 0.806(2) 0.029(5) Uiso 1 1 d . . . . .
H29 H -0.113(2) 0.6456(6) 0.751(2) 0.030(5) Uiso 1 1 d . . . . .
H32 H 0.110(2) 0.5909(6) 1.077(2) 0.033(6) Uiso 1 1 d . . . . .
H33 H 0.107(2) 0.5233(6) 1.085(2) 0.034(6) Uiso 1 1 d . . . . .
H34 H 0.183(2) 0.4877(7) 0.908(2) 0.032(5) Uiso 1 1 d . . . . .
H35 H 0.262(2) 0.5186(7) 0.717(2) 0.035(6) Uiso 1 1 d . . . . .
H36 H 0.262(2) 0.5866(5) 0.7070(18) 0.018(4) Uiso 1 1 d . . . . .

loop_
_atom_site_aniso_label
_atom_site_aniso_U_11
_atom_site_aniso_U_22
_atom_site_aniso_U_33
_atom_site_aniso_U_23
_atom_site_aniso_U_13
_atom_site_aniso_U_12
Cl1 0.02813(19) 0.0387(2) 0.02822(19) -0.00071(16) -0.00938(15) 0.00213(16)
Cl2 0.02188(16) 0.01893(16) 0.03032(18) 0.00189(13) 0.00303(13) 0.00240(12)
S1 0.02177(16) 0.01959(16) 0.01461(15) 0.00025(11) 0.00109(12) -0.00176(12)
S2 0.01722(15) 0.01809(15) 0.02133(16) -0.00013(12) 0.00253(12) -0.00084(11)
P1 0.01814(16) 0.01652(16) 0.01474(15) -0.00166(12) 0.00123(12) -0.00224(12)
P2 0.01656(16) 0.01527(15) 0.01869(16) -0.00092(12) 0.00129(12) 0.00042(12)
O1 0.0354(6) 0.0274(6) 0.0214(5) 0.0018(4) 0.0063(4) -0.0088(5)
O2 0.0372(6) 0.0230(5) 0.0209(5) -0.0016(4) 0.0047(5) 0.0049(5)
O3 0.0298(6) 0.0258(6) 0.0234(5) 0.0007(4) 0.0088(4) -0.0023(4)
O4 0.0201(5) 0.0274(6) 0.0336(6) -0.0010(5) -0.0045(4) -0.0034(4)
N1 0.0251(6) 0.0214(6) 0.0151(5) -0.0013(4) 0.0012(4) -0.0053(5)
N2 0.0222(6) 0.0174(5) 0.0219(6) -0.0011(4) 0.0049(5) 0.0005(4)
C1 0.0212(6) 0.0180(6) 0.0153(6) -0.0005(5) 0.0009(5) -0.0015(5)
C2 0.0212(6) 0.0219(6) 0.0186(6) -0.0010(5) -0.0001(5) 0.0013(5)
C3 0.0273(7) 0.0198(7) 0.0225(7) -0.0002(5) 0.0006(6) 0.0028(5)
C4 0.0311(8) 0.0162(6) 0.0243(7) -0.0012(5) 0.0009(6) -0.0009(5)
C5 0.0258(7) 0.0185(6) 0.0219(6) -0.0022(5) 0.0029(5) -0.0043(5)
C6 0.0212(6) 0.0186(6) 0.0151(6) -0.0015(5) 0.0019(5) -0.0024(5)
C7 0.0197(6) 0.0200(6) 0.0188(6) -0.0034(5) 0.0022(5) -0.0027(5)
C8 0.0204(7) 0.0264(7) 0.0317(8) -0.0069(6) 0.0039(6) -0.0037(6)
C9 0.0181(7) 0.0336(9) 0.0446(10) -0.0105(7) 0.0045(7) 0.0005(6)
C10 0.0253(8) 0.0274(8) 0.0419(9) -0.0091(7) 0.0040(7) 0.0044(6)
C11 0.0250(7) 0.0209(7) 0.0295(8) -0.0053(6) 0.0028(6) -0.0005(6)
C12 0.0191(6) 0.0184(6) 0.0185(6) -0.0015(5) 0.0012(5) -0.0008(5)
C13 0.0194(6) 0.0171(6) 0.0156(6) -0.0010(5) 0.0013(5) 0.0001(5)
C14 0.0292(7) 0.0207(7) 0.0184(6) 0.0007(5) 0.0039(5) -0.0036(6)
C15 0.0347(8) 0.0257(7) 0.0160(6) 0.0023(5) 0.0031(6) 0.0016(6)
C16 0.0286(7) 0.0269(7) 0.0165(6) -0.0015(5) -0.0033(5) 0.0043(6)
C17 0.0204(6) 0.0269(7) 0.0199(6) -0.0036(5) -0.0021(5) -0.0007(5)
C18 0.0183(6) 0.0217(6) 0.0166(6) -0.0007(5) 0.0012(5) -0.0011(5)
C19 0.0222(6) 0.0170(6) 0.0197(6) 0.0006(5) -0.0002(5) -0.0007(5)
C20 0.0236(7) 0.0229(7) 0.0267(7) 0.0006(6) -0.0031(6) -0.0013(5)
C21 0.0309(8) 0.0263(8) 0.0258(7) 0.0035(6) -0.0081(6) -0.0068(6)
C22 0.0405(9) 0.0283(8) 0.0177(7) -0.0009(6) -0.0021(6) -0.0093(7)
C23 0.0351(8) 0.0224(7) 0.0192(6) -0.0014(5) 0.0047(6) -0.0022(6)
C24 0.0239(7) 0.0164(6) 0.0189(6) 0.0009(5) 0.0025(5) -0.0014(5)
C25 0.0220(6) 0.0159(6) 0.0210(6) 0.0011(5) 0.0039(5) 0.0007(5)
C26 0.0262(7) 0.0211(7) 0.0283(7) -0.0025(6) 0.0068(6) 0.0019(5)
C27 0.0221(7) 0.0239(7) 0.0372(9) 0.0016(6) 0.0068(6) 0.0043(6)
C28 0.0189(6) 0.0255(7) 0.0318(8) 0.0041(6) -0.0001(6) 0.0013(5)
C29 0.0201(6) 0.0201(6) 0.0241(7) 0.0011(5) 0.0007(5) -0.0012(5)
C30 0.0182(6) 0.0156(6) 0.0212(6) 0.0009(5) 0.0029(5) 0.0010(5)
C31 0.0164(6) 0.0165(6) 0.0244(6) -0.0006(5) -0.0012(5) 0.0001(5)
C32 0.0237(7) 0.0214(7) 0.0255(7) 0.0018(6) 0.0009(6) -0.0006(5)
C33 0.0241(7) 0.0217(7) 0.0336(8) 0.0062(6) -0.0013(6) -0.0024(6)
C34 0.0219(7) 0.0173(7) 0.0432(9) 0.0008(6) -0.0039(6) -0.0005(5)
C35 0.0253(7) 0.0185(7) 0.0373(8) -0.0060(6) 0.0009(6) 0.0015(5)
C36 0.0234(7) 0.0185(6) 0.0271(7) -0.0020(5) 0.0013(6) 0.0008(5)

loop_
_atom_type_symbol
_atom_type_description
_atom_type_scat_dispersion_real
_atom_type_scat_dispersion_imag
_atom_type_scat_source
Cl Cl 0.1484 0.1585 'International Tables Vol C Tables 4.2.6.8 and 6.1.1.4'
S S 0.1246 0.1234 'International Tables Vol C Tables 4.2.6.8 and 6.1.1.4'
P P 0.1023 0.0942 'International Tables Vol C Tables 4.2.6.8 and 6.1.1.4'
O O 0.0106 0.0060 'International Tables Vol C Tables 4.2.6.8 and 6.1.1.4'
N N 0.0061 0.0033 'International Tables Vol C Tables 4.2.6.8 and 6.1.1.4'
C C 0.0033 0.0016 'International Tables Vol C Tables 4.2.6.8 and 6.1.1.4'
H H 0.0000 0.0000 'International Tables Vol C Tables 4.2.6.8 and 6.1.1.4'

loop_
_geom_angle_atom_site_label_1
_geom_angle_atom_site_label_2
_geom_angle_atom_site_label_3
_geom_angle
_geom_angle_site_symmetry_1
_geom_angle_site_symmetry_3
_geom_angle_publ_flag
O1 S1 O2 118.17(7) . . ?
O1 S1 N1 109.56(7) . . ?
O2 S1 N1 115.35(7) . . ?
O1 S1 Cl1 103.92(6) . . ?
O2 S1 Cl1 103.81(6) . . ?
N1 S1 Cl1 104.14(5) . . ?
O3 S2 O4 117.52(7) . . ?
O3 S2 N2 109.71(7) . . ?
O4 S2 N2 115.65(7) . . ?
O3 S2 Cl2 104.04(5) . . ?
O4 S2 Cl2 103.09(5) . . ?
N2 S2 Cl2 105.09(5) . . ?
N1 P1 C13 104.22(7) . . ?
N1 P1 C1 120.32(7) . . ?
C13 P1 C1 111.69(7) . . ?
N1 P1 C12 116.70(7) . . ?
C13 P1 C12 110.22(7) . . ?
C1 P1 C12 93.61(7) . . ?
N2 P2 C31 105.34(7) . . ?
N2 P2 C19 118.92(7) . . ?
C31 P2 C19 112.09(7) . . ?
N2 P2 C30 115.05(7) . . ?
C31 P2 C30 112.08(7) . . ?
C19 P2 C30 93.37(7) . . ?
S1 N1 P1 127.13(8) . . ?
S2 N2 P2 126.42(8) . . ?
C2 C1 C6 121.49(13) . . ?
C2 C1 P1 129.11(11) . . ?
C6 C1 P1 109.40(10) . . ?
C1 C2 C3 118.54(14) . . ?
C1 C2 H2 119.6(11) . . ?
C3 C2 H2 121.8(11) . . ?
C2 C3 C4 120.34(14) . . ?
C2 C3 H3 117.5(12) . . ?
C4 C3 H3 122.1(12) . . ?
C3 C4 C5 121.15(14) . . ?
C3 C4 H4 119.2(13) . . ?
C5 C4 H4 119.6(13) . . ?
C6 C5 C4 119.15(14) . . ?
C6 C5 H5 120.9(12) . . ?
C4 C5 H5 119.9(12) . . ?
C5 C6 C1 119.32(14) . . ?
C5 C6 C7 126.92(13) . . ?
C1 C6 C7 113.76(12) . . ?
C8 C7 C12 119.45(14) . . ?
C8 C7 C6 127.01(13) . . ?
C12 C7 C6 113.53(13) . . ?
C9 C8 C7 118.71(15) . . ?
C9 C8 H8 120.6(15) . . ?
C7 C8 H8 120.7(15) . . ?
C8 C9 C10 121.79(16) . . ?
C8 C9 H9 117.5(15) . . ?
C10 C9 H9 120.7(15) . . ?
C9 C10 C11 119.82(16) . . ?
C9 C10 H10 119.9(13) . . ?
C11 C10 H10 120.3(13) . . ?
C12 C11 C10 118.80(15) . . ?
C12 C11 H11 121.1(14) . . ?
C10 C11 H11 120.1(14) . . ?
C11 C12 C7 121.43(14) . . ?
C11 C12 P1 128.98(12) . . ?
C7 C12 P1 109.60(11) . . ?
C18 C13 C14 120.52(13) . . ?
C18 C13 P1 119.68(10) . . ?
C14 C13 P1 119.79(11) . . ?
C15 C14 C13 119.14(14) . . ?
C15 C14 H14 120.8(12) . . ?
C13 C14 H14 120.0(12) . . ?
C14 C15 C16 120.32(14) . . ?
C14 C15 H15 119.2(13) . . ?
C16 C15 H15 120.4(13) . . ?
C17 C16 C15 120.31(14) . . ?
C17 C16 H16 120.3(15) . . ?
C15 C16 H16 119.3(15) . . ?
C16 C17 C18 120.16(14) . . ?
C16 C17 H17 122.8(13) . . ?
C18 C17 H17 117.0(13) . . ?
C17 C18 C13 119.55(13) . . ?
C17 C18 H18 119.3(12) . . ?
C13 C18 H18 121.1(12) . . ?
C20 C19 C24 121.73(14) . . ?
C20 C19 P2 128.39(12) . . ?
C24 C19 P2 109.83(11) . . ?
C19 C20 C21 118.33(15) . . ?
C19 C20 H20 117.9(13) . . ?
C21 C20 H20 123.7(13) . . ?
C22 C21 C20 120.26(16) . . ?
C22 C21 H21 121.4(13) . . ?
C20 C21 H21 118.2(13) . . ?
C21 C22 C23 121.56(15) . . ?
C21 C22 H22 120.8(14) . . ?
C23 C22 H22 117.6(14) . . ?
C24 C23 C22 118.84(16) . . ?
C24 C23 H23 122.3(14) . . ?
C22 C23 H23 118.9(14) . . ?
C23 C24 C19 119.25(15) . . ?
C23 C24 C25 127.29(14) . . ?
C19 C24 C25 113.45(13) . . ?
C26 C25 C30 119.10(14) . . ?
C26 C25 C24 127.35(14) . . ?
C30 C25 C24 113.53(13) . . ?
C25 C26 C27 119.21(15) . . ?
C25 C26 H26 119.3(14) . . ?
C27 C26 H26 121.5(14) . . ?
C28 C27 C26 121.36(15) . . ?
C28 C27 H27 120.0(15) . . ?
C26 C27 H27 118.6(15) . . ?
C27 C28 C29 120.01(15) . . ?
C27 C28 H28 120.6(13) . . ?
C29 C28 H28 119.3(13) . . ?
C30 C29 C28 118.52(14) . . ?
C30 C29 H29 120.3(14) . . ?
C28 C29 H29 121.2(14) . . ?
C29 C30 C25 121.78(13) . . ?
C29 C30 P2 128.39(11) . . ?
C25 C30 P2 109.76(11) . . ?
C36 C31 C32 120.81(14) . . ?
C36 C31 P2 120.37(12) . . ?
C32 C31 P2 118.81(11) . . ?
C33 C32 C31 119.24(15) . . ?
C33 C32 H32 121.4(13) . . ?
C31 C32 H32 119.3(13) . . ?
C32 C33 C34 120.09(15) . . ?
C32 C33 H33 119.8(14) . . ?
C34 C33 H33 120.1(14) . . ?
C35 C34 C33 120.41(15) . . ?
C35 C34 H34 120.7(13) . . ?
C33 C34 H34 118.9(13) . . ?
C34 C35 C36 120.35(15) . . ?
C34 C35 H35 120.5(14) . . ?
C36 C35 H35 119.1(14) . . ?
C31 C36 C35 119.10(15) . . ?
C31 C36 H36 120.4(11) . . ?
C35 C36 H36 120.4(11) . . ?

loop_
_geom_bond_atom_site_label_1
_geom_bond_atom_site_label_2
_geom_bond_distance
_geom_bond_site_symmetry_2
_geom_bond_publ_flag
Cl1 S1 2.0778(5) . ?
Cl2 S2 2.0854(5) . ?
S1 O1 1.4262(12) . ?
S1 O2 1.4265(12) . ?
S1 N1 1.5503(12) . ?
S2 O3 1.4267(11) . ?
S2 O4 1.4282(12) . ?
S2 N2 1.5481(13) . ?
P1 N1 1.6032(13) . ?
P1 C13 1.7872(14) . ?
P1 C1 1.7892(15) . ?
P1 C12 1.7897(15) . ?
P2 N2 1.6073(13) . ?
P2 C31 1.7814(15) . ?
P2 C19 1.7867(15) . ?
P2 C30 1.7871(14) . ?
C1 C2 1.392(2) . ?
C1 C6 1.408(2) . ?
C2 C3 1.392(2) . ?
C2 H2 0.962(19) . ?
C3 C4 1.393(2) . ?
C3 H3 0.99(2) . ?
C4 C5 1.394(2) . ?
C4 H4 0.95(2) . ?
C5 C6 1.392(2) . ?
C5 H5 0.99(2) . ?
C6 C7 1.480(2) . ?
C7 C8 1.394(2) . ?
C7 C12 1.407(2) . ?
C8 C9 1.389(2) . ?
C8 H8 0.95(3) . ?
C9 C10 1.392(3) . ?
C9 H9 0.92(2) . ?
C10 C11 1.392(2) . ?
C10 H10 0.95(2) . ?
C11 C12 1.388(2) . ?
C11 H11 0.92(2) . ?
C13 C18 1.392(2) . ?
C13 C14 1.4005(19) . ?
C14 C15 1.387(2) . ?
C14 H14 1.00(2) . ?
C15 C16 1.389(2) . ?
C15 H15 0.98(2) . ?
C16 C17 1.385(2) . ?
C16 H16 0.93(2) . ?
C17 C18 1.388(2) . ?
C17 H17 0.91(2) . ?
C18 H18 0.98(2) . ?
C19 C20 1.391(2) . ?
C19 C24 1.405(2) . ?
C20 C21 1.393(2) . ?
C20 H20 0.96(2) . ?
C21 C22 1.385(3) . ?
C21 H21 0.95(2) . ?
C22 C23 1.394(3) . ?
C22 H22 0.94(2) . ?
C23 C24 1.392(2) . ?
C23 H23 0.93(2) . ?
C24 C25 1.479(2) . ?
C25 C26 1.387(2) . ?
C25 C30 1.406(2) . ?
C26 C27 1.394(2) . ?
C26 H26 0.95(2) . ?
C27 C28 1.388(2) . ?
C27 H27 0.94(2) . ?
C28 C29 1.395(2) . ?
C28 H28 0.95(2) . ?
C29 C30 1.387(2) . ?
C29 H29 0.94(2) . ?
C31 C36 1.393(2) . ?
C31 C32 1.399(2) . ?
C32 C33 1.389(2) . ?
C32 H32 0.95(2) . ?
C33 C34 1.390(3) . ?
C33 H33 0.95(2) . ?
C34 C35 1.383(3) . ?
C34 H34 0.95(2) . ?
C35 C36 1.393(2) . ?
C35 H35 0.98(2) . ?
C36 H36 0.982(19) . ?
